data_2009472
loop_
_publ_author_name
'Alcock, Nathaniel W.'
'Errington, William'
'Golby, Sarah L.'
'Patterson, Siobhan M.C.'
'Wallbridge, Malcolm G.H.'

_publ_section_title
;
 Di-\m-fluoro-bis[bis(dimethyl sulfoxide)trifluorozirconium(IV)]
;
_journal_issue 2
_journal_name_full 'Acta Crystallographica Section C'
_journal_page_first 226
_journal_page_last 227
_journal_paper_doi 10.1107/S0108270193008054
_journal_volume 50
_journal_year 1994
_chemical_formula_sum 'C8 H24 F8 O4 S4 Zr2'
_chemical_formula_weight 323.48
_chemical_name_systematic
;
 tetrakis(dimethyl sulfoxide)di-\m-fluoro-hexafluorodizirconium(IV)
;
_space_group_IT_number 14
_symmetry_cell_setting monoclinic
_symmetry_space_group_name_Hall '-P 2yn'
_symmetry_space_group_name_H-M 'P 1 21/n 1'
_audit_creation_method SHELXL
_cell_angle_alpha 90.00
_cell_angle_beta 108.12(3)
_cell_angle_gamma 90.00
_cell_formula_units_Z 4
_cell_length_a 8.831(2)
_cell_length_b 11.955(2)
_cell_length_c 10.834(2)
_cell_measurement_reflns_used 23
_cell_measurement_temperature 293(2)
_cell_measurement_theta_max 11
_cell_measurement_theta_min 8
_cell_volume 1087.1(4)
_computing_cell_refinement 'Siemens R3m system'
_computing_data_collection 'Siemens R3m system'
_computing_data_reduction 'SHELXTL-Plus (Sheldrick, 1991)'
_computing_molecular_graphics 'SHELXTL-Plus (Sheldrick, 1991)'
_computing_structure_refinement 'SHELXL93 (Sheldrick, 1993)'
_computing_structure_solution 'SHELXS90 (Sheldrick, 1990)'
_diffrn_ambient_temperature 293(2)
_diffrn_measurement_device 'Siemens R3m'
_diffrn_measurement_method \w-2\q
_diffrn_radiation_monochromator graphite
_diffrn_radiation_source 'fine-focus sealed tube'
_diffrn_radiation_type MoK\a
_diffrn_radiation_wavelength 0.71073
_diffrn_reflns_av_R_equivalents '0.0577 (on F^2^)'
_diffrn_reflns_av_sigmaI/netI 0.0348
_diffrn_reflns_limit_h_max 10
_diffrn_reflns_limit_h_min -9
_diffrn_reflns_limit_k_max 14
_diffrn_reflns_limit_k_min 0
_diffrn_reflns_limit_l_max 12
_diffrn_reflns_limit_l_min -9
_diffrn_reflns_number 2009
_diffrn_reflns_theta_max 25.05
_diffrn_reflns_theta_min 2.61
_diffrn_standards_decay_% 10
_diffrn_standards_interval_count 200
_diffrn_standards_number 3
_exptl_absorpt_coefficient_mu 1.420
_exptl_absorpt_correction_T_max 0.873
_exptl_absorpt_correction_T_min 0.578
_exptl_absorpt_correction_type gaussian
_exptl_crystal_colour colourless
_exptl_crystal_density_diffrn 1.976
_exptl_crystal_description 'transparent blocks'
_exptl_crystal_F_000 640
_exptl_crystal_size_max 0.43
_exptl_crystal_size_mid 0.18
_exptl_crystal_size_min 0.17
_refine_diff_density_max 0.74
_refine_diff_density_min -2.01
_refine_ls_extinction_method none
_refine_ls_goodness_of_fit_all 1.070
_refine_ls_goodness_of_fit_obs 1.068
_refine_ls_matrix_type full
_refine_ls_number_parameters 123
_refine_ls_number_reflns 1917
_refine_ls_number_restraints 0
_refine_ls_restrained_S_all 1.070
_refine_ls_restrained_S_obs 1.068
_refine_ls_R_factor_all 0.0661
_refine_ls_R_factor_obs 0.0527
_refine_ls_shift/esd_max 0.000
_refine_ls_shift/esd_mean 0.000
_refine_ls_structure_factor_coef Fsqd
_refine_ls_weighting_details 'w=1/[\s^2^(F~o~^2^)+(0.0967P)^2^ +2.2710P] where P=(F~o~^2^+2F~c~^2^)/3'
_refine_ls_weighting_scheme calc
_refine_ls_wR_factor_all 0.1497
_refine_ls_wR_factor_obs 0.1497
_reflns_number_observed 1537
_reflns_number_total 1917
_reflns_observed_criterion >2sigma(I)
_cod_data_source_file mu1073.cif
_cod_data_source_block zrpattab
_cod_depositor_comments
;
The following automatic conversions were performed:

'_exptl_absorpt_correction_type' value 'Gaussian' changed to
'gaussian' according to
/home/saulius/struct/CIF-dictionaries/cif_core.dic dictionary named
'cif_core.dic' version 2.4.1 from 2010-06-29.

Automatic conversion script
Id: cif_fix_values 1715 2011-07-08 13:25:40Z adriana 

The following automatic conversions were performed:

'_refine_ls_weighting_scheme' value 'calc
w=1/[\s^2^(F~o~^2^)+(0.0967P)^2^ +2.2710P] where
P=(F~o~^2^+2F~c~^2^)/3' was changed to 'calc'. New tag
'_refine_ls_weighting_details' was created. The value of the new tag
was set to 'w=1/[\s^2^(F~o~^2^)+(0.0967P)^2^ +2.2710P] where
P=(F~o~^2^+2F~c~^2^)/3'.

Automatic conversion script
Id: cif_fix_values 3143 2015-03-26 13:38:13Z robertas 
;
_cod_original_sg_symbol_H-M 'P 21/n'
_cod_original_formula_sum '[Zr2 F8 (C2 H6 O1 S1)4 ]'
_cod_database_code 2009472

loop_
_symmetry_equiv_pos_as_xyz
'x, y, z'
'-x+1/2, y+1/2, -z+1/2'
'-x, -y, -z'
'x-1/2, -y-1/2, z-1/2'

loop_
_atom_site_aniso_label
_atom_site_aniso_U_11
_atom_site_aniso_U_22
_atom_site_aniso_U_33
_atom_site_aniso_U_12
_atom_site_aniso_U_13
_atom_site_aniso_U_23
Zr1 0.0294(4) 0.0158(3) 0.0279(4) 0.0012(2) 0.0120(3) 0.0014(2)
S1 0.0331(9) 0.0246(8) 0.0446(9) -0.0016(7) 0.0137(7) -0.0042(7)
S2 0.0391(9) 0.0206(8) 0.0437(9) -0.0020(6) 0.0210(7) 0.0001(7)
F1 0.073(3) 0.019(2) 0.040(2) -0.008(2) 0.031(2) -0.003(2)
F2 0.079(3) 0.028(2) 0.042(2) -0.008(2) 0.033(2) 0.001(2)
F3 0.041(2) 0.060(3) 0.059(3) 0.009(2) 0.012(2) 0.008(2)
F4 0.035(2) 0.058(3) 0.064(3) 0.003(2) 0.010(2) -0.004(2)
O1 0.058(3) 0.022(2) 0.042(3) -0.008(2) 0.024(2) -0.007(2)
O2 0.074(4) 0.018(2) 0.050(3) -0.007(2) 0.037(3) -0.001(2)
C11 0.050(4) 0.031(4) 0.045(4) -0.005(3) 0.021(3) -0.002(3)
C12 0.062(5) 0.046(5) 0.041(4) -0.021(4) 0.011(4) -0.015(4)
C21 0.061(5) 0.026(4) 0.049(4) -0.015(3) 0.008(4) -0.007(3)
C22 0.057(5) 0.041(4) 0.052(5) 0.011(4) 0.013(4) 0.009(4)

loop_
_atom_site_label
_atom_site_fract_x
_atom_site_fract_y
_atom_site_fract_z
_atom_site_U_iso_or_equiv
_atom_site_thermal_displace_type
_atom_site_calc_flag
_atom_site_refinement_flags
_atom_site_occupancy
_atom_site_disorder_group
_atom_site_type_symbol
Zr1 0.03818(7) 0.05068(5) 0.35310(5) 0.0237(2) Uani d . 1 . Zr
S1 -0.0959(2) -0.20149(14) 0.2155(2) 0.0338(4) Uani d . 1 . S
S2 0.1519(2) 0.31475(13) 0.3198(2) 0.0326(4) Uani d . 1 . S
F1 -0.0185(5) -0.0903(3) 0.4586(4) 0.0410(10) Uani d . 1 . F
F2 0.0812(6) 0.1088(3) 0.1940(4) 0.0463(11) Uani d . 1 . F
F3 -0.1949(5) 0.0742(4) 0.2786(5) 0.0541(12) Uani d . 1 . F
F4 0.2662(5) 0.0166(4) 0.4337(5) 0.0536(12) Uani d . 1 . F
O1 0.0143(6) -0.0988(4) 0.2276(5) 0.0385(11) Uani d . 1 . O
O2 0.0766(7) 0.2321(4) 0.3933(5) 0.0434(12) Uani d . 1 . O
C11 0.0163(9) -0.3047(6) 0.3232(7) 0.041(2) Uani d . 1 . C
H11A -0.041(3) -0.3740(13) 0.309(3) 0.056(7) Uiso calc R 1 . H
H11B 0.035(5) -0.281(2) 0.4112(7) 0.056(7) Uiso calc R 1 . H
H11C 0.117(3) -0.315(3) 0.308(3) 0.056(7) Uiso calc R 1 . H
C12 -0.0905(10) -0.2651(7) 0.0682(7) 0.051(2) Uani d . 1 . C
H12A -0.168(4) -0.324(3) 0.045(3) 0.056(7) Uiso calc R 1 . H
H12B 0.014(2) -0.295(4) 0.0799(16) 0.056(7) Uiso calc R 1 . H
H12C -0.115(6) -0.2102(12) 0.0002(13) 0.056(7) Uiso calc R 1 . H
C21 0.2215(10) 0.4252(6) 0.4344(8) 0.047(2) Uani d . 1 . C
H21A 0.261(6) 0.4852(19) 0.3943(17) 0.056(7) Uiso calc R 1 . H
H21B 0.306(4) 0.3978(13) 0.508(2) 0.056(7) Uiso calc R 1 . H
H21C 0.1353(18) 0.452(3) 0.463(4) 0.056(7) Uiso calc R 1 . H
C22 -0.0108(10) 0.3831(7) 0.2059(8) 0.051(2) Uani d . 1 . C
H22A 0.0277(12) 0.446(3) 0.169(4) 0.056(7) Uiso calc R 1 . H
H22B -0.085(3) 0.409(4) 0.2488(13) 0.056(7) Uiso calc R 1 . H
H22C -0.064(4) 0.3318(14) 0.138(3) 0.056(7) Uiso calc R 1 . H

loop_
_atom_type_symbol
_atom_type_description
_atom_type_scat_dispersion_real
_atom_type_scat_dispersion_imag
_atom_type_scat_source
C C 0.0033 0.0016 'IntTabC Tables 4.2.6.8 and 6.1.1.4'
H H 0.0000 0.0000 'IntTabC Tables 4.2.6.8 and 6.1.1.4'
O O 0.0106 0.0060 'IntTabC Tables 4.2.6.8 and 6.1.1.4'
F F 0.0171 0.0103 'IntTabC Tables 4.2.6.8 and 6.1.1.4'
S S 0.1246 0.1234 'IntTabC Tables 4.2.6.8 and 6.1.1.4'
Zr Zr -2.9673 0.5597 'IntTabC Tables 4.2.6.8 and 6.1.1.4'

loop_
_geom_angle_atom_site_label_1
_geom_angle_atom_site_label_2
_geom_angle_atom_site_label_3
_geom_angle_site_symmetry_1
_geom_angle_site_symmetry_3
_geom_angle
_geom_angle_publ_flag
F4 Zr1 F3 . . 175.5(2) yes
F4 Zr1 F2 . . 90.7(2) yes
F3 Zr1 F2 . . 92.9(2) yes
F4 Zr1 F1 . 3_556 89.9(2) yes
F3 Zr1 F1 . 3_556 88.6(2) yes
F2 Zr1 F1 . 3_556 146.3(2) yes
F4 Zr1 F1 . . 88.7(2) yes
F3 Zr1 F1 . . 86.8(2) yes
F2 Zr1 F1 . . 148.9(2) yes
F1 Zr1 F1 3_556 . 64.8(2) yes
F4 Zr1 O1 . . 89.7(2) yes
F3 Zr1 O1 . . 88.6(2) yes
F2 Zr1 O1 . . 76.0(2) yes
F1 Zr1 O1 3_556 . 137.6(2) yes
F1 Zr1 O1 . . 72.8(2) yes
F4 Zr1 O2 . . 92.4(2) yes
F3 Zr1 O2 . . 91.0(2) yes
F2 Zr1 O2 . . 76.8(2) yes
F1 Zr1 O2 3_556 . 69.6(2) yes
F1 Zr1 O2 . . 134.3(2) yes
O1 Zr1 O2 . . 152.8(2) yes
F4 Zr1 Zr1 . 3_556 89.2(2) ?
F3 Zr1 Zr1 . 3_556 87.26(14) ?
F2 Zr1 Zr1 . 3_556 178.95(12) ?
F1 Zr1 Zr1 3_556 3_556 32.62(10) ?
F1 Zr1 Zr1 . 3_556 32.16(10) ?
O1 Zr1 Zr1 . 3_556 104.99(12) ?
O2 Zr1 Zr1 . 3_556 102.19(12) ?
O1 S1 C11 . . 106.7(3) yes
O1 S1 C12 . . 102.9(3) yes
C11 S1 C12 . . 97.3(4) yes
O2 S2 C22 . . 105.5(4) yes
O2 S2 C21 . . 103.0(3) yes
C22 S2 C21 . . 99.9(4) yes
Zr1 F1 Zr1 3_556 . 115.2(2) yes
S1 O1 Zr1 . . 129.0(3) yes
S2 O2 Zr1 . . 126.1(3) yes

loop_
_geom_bond_atom_site_label_1
_geom_bond_atom_site_label_2
_geom_bond_site_symmetry_2
_geom_bond_distance
_geom_bond_publ_flag
Zr1 F4 . 1.973(4) yes
Zr1 F3 . 1.983(4) yes
Zr1 F2 . 2.001(4) yes
Zr1 F1 3_556 2.153(4) yes
Zr1 F1 . 2.180(4) yes
Zr1 O1 . 2.216(5) yes
Zr1 O2 . 2.217(5) yes
Zr1 Zr1 3_556 3.6591(12) ?
S1 O1 . 1.546(5) yes
S1 C11 . 1.774(8) yes
S1 C12 . 1.781(7) yes
S2 O2 . 1.544(5) yes
S2 C22 . 1.776(8) yes
S2 C21 . 1.785(7) yes
F1 Zr1 3_556 2.153(4) yes
